data_7133807
loop_
_publ_author_name
'Wang, Hao'
'Sun, Xiao-Han'
'Wang, Tian-Tian'
'Li, Yu-Xin'
'Xu, Ying-Ming'
'Sun, Wen-Bin'

_publ_section_title
;
 Two-dimensional viologen-based lanthanide coordination polymers as
 multi-stimuli responsive materials to light and amines with a
 fluorescence response.
;
_journal_issue 85
_journal_name_full 'Chemical communications (Cambridge, England)'
_journal_page_first 12413
_journal_page_last 12416
_journal_paper_doi 10.1039/d4cc04356a
_journal_volume 60
_journal_year 2024
_chemical_formula_moiety 'C24 H23 Eu N2 O9, 0.25[], 0.25[]'
_chemical_formula_sum 'C24 H26 Eu N3 O14'
_chemical_formula_weight 732.44
_space_group_crystal_system orthorhombic
_space_group_IT_number 61
_space_group_name_Hall '-P 2ac 2ab'
_space_group_name_H-M_alt 'P b c a'
_atom_sites_solution_hydrogens mixed
_audit_creation_date 2024-09-11
_audit_creation_method
;
Olex2 1.5
(compiled 2022.04.07 svn.rca3783a0 for OlexSys, GUI svn.r6498)
;
_audit_update_record
;
2024-09-21 deposited with the CCDC.	2024-10-01 downloaded from the CCDC.
;
_cell_angle_alpha 90
_cell_angle_beta 90
_cell_angle_gamma 90
_cell_formula_units_Z 8
_cell_length_a 14.0075(6)
_cell_length_b 18.7510(5)
_cell_length_c 20.4381(5)
_cell_measurement_reflns_used 3035
_cell_measurement_temperature 293(2)
_cell_measurement_theta_max 71.0520
_cell_measurement_theta_min 4.4950
_cell_volume 5368.2(3)
_computing_cell_refinement 'CrysAlisPro 1.171.42.49 (Rigaku OD, 2022)'
_computing_data_collection 'CrysAlisPro 1.171.42.49 (Rigaku OD, 2022)'
_computing_data_reduction 'CrysAlisPro 1.171.42.49 (Rigaku OD, 2022)'
_computing_molecular_graphics 'Olex2 1.5 (Dolomanov et al., 2009)'
_computing_publication_material 'Olex2 1.5 (Dolomanov et al., 2009)'
_computing_structure_refinement 'SHELXL 2018/3 (Sheldrick, 2015)'
_computing_structure_solution 'SHELXL-2018/3 (Sheldrick, 2018)'
_diffrn_ambient_temperature 293(2)
_diffrn_detector 'CCD plate'
_diffrn_detector_area_resol_mean 8.1281
_diffrn_detector_type Eos
_diffrn_measured_fraction_theta_full 0.998
_diffrn_measured_fraction_theta_max 0.998
_diffrn_measurement_details
;
List of Runs (angles in degrees, time in seconds):

  # Type    Start    End  Width  t~exp~   \w     \q     \k     \f   Frames
#--------------------------------------------------------------------------
  1  \w    -28.00  37.00   1.00   20.00    --    0.00  77.00-150.00   65
  2  \w    -15.00  32.00   1.00   20.00    --    0.00  57.00  30.00   47
  3  \w     22.00  61.00   1.00   65.00    --   54.63-125.00 -30.00   39
  4  \w     34.00 117.00   1.00   65.00    --   54.63  57.00 -30.00   83
  5  \w     33.00 100.00   1.00   65.00    --   54.63  57.00  60.00   67
  6  \w     91.00 118.00   1.00   65.00    --   54.63  57.00  90.00   27
  7  \w     43.00 125.00   1.00   65.00    --  109.26 -50.00  30.00   82
  8  \w     55.00 137.00   1.00   65.00    --  109.26 -77.00 -90.00   82
  9  \w     38.00  66.00   1.00   65.00    --  109.26 -91.00 -90.00   28
 10  \w     41.00 126.00   1.00   65.00    --  109.26 -50.00 120.00   85
 11  \w    133.00 172.00   1.00   65.00    --  109.26  50.00   0.00   39
;
_diffrn_measurement_device 'four-circle diffractometer'
_diffrn_measurement_device_type 'Xcalibur, Eos, Gemini'
_diffrn_measurement_method '\w scans'
_diffrn_orient_matrix_type 'CrysAlisPro convention (1999,Acta A55,543-557)'
_diffrn_orient_matrix_UB_11 0.0475332000
_diffrn_orient_matrix_UB_12 -0.0738843000
_diffrn_orient_matrix_UB_13 -0.0055834000
_diffrn_orient_matrix_UB_21 0.0585001000
_diffrn_orient_matrix_UB_22 0.0263839000
_diffrn_orient_matrix_UB_23 -0.0590071000
_diffrn_orient_matrix_UB_31 0.0800329000
_diffrn_orient_matrix_UB_32 0.0245452000
_diffrn_orient_matrix_UB_33 0.0465674000
_diffrn_radiation_monochromator graphite
_diffrn_radiation_probe x-ray
_diffrn_radiation_type 'Cu K\a'
_diffrn_radiation_wavelength 1.54184
_diffrn_reflns_av_R_equivalents 0.0571
_diffrn_reflns_av_unetI/netI 0.0692
_diffrn_reflns_Laue_measured_fraction_full 0.998
_diffrn_reflns_Laue_measured_fraction_max 0.998
_diffrn_reflns_limit_h_max 16
_diffrn_reflns_limit_h_min -12
_diffrn_reflns_limit_k_max 22
_diffrn_reflns_limit_k_min -13
_diffrn_reflns_limit_l_max 24
_diffrn_reflns_limit_l_min -18
_diffrn_reflns_number 12662
_diffrn_reflns_point_group_measured_fraction_full 0.998
_diffrn_reflns_point_group_measured_fraction_max 0.998
_diffrn_reflns_theta_full 67.250
_diffrn_reflns_theta_max 67.250
_diffrn_reflns_theta_min 4.326
_diffrn_source 'fine-focus sealed X-ray tube'
_diffrn_source_type 'Enhance (Cu) X-ray Source'
_exptl_absorpt_coefficient_mu 17.429
_exptl_absorpt_correction_T_max 1.00000
_exptl_absorpt_correction_T_min 0.64015
_exptl_absorpt_correction_type multi-scan
_exptl_absorpt_process_details
;
CrysAlisPro 1.171.42.49 (Rigaku Oxford Diffraction, 2022)
Empirical absorption correction using spherical harmonics,
implemented in SCALE3 ABSPACK scaling algorithm.
;
_exptl_crystal_colour yellow
_exptl_crystal_colour_primary yellow
_exptl_crystal_density_diffrn 1.813
_exptl_crystal_description block
_exptl_crystal_F_000 2928
_exptl_crystal_size_max 0.09
_exptl_crystal_size_mid 0.08
_exptl_crystal_size_min 0.08
_refine_diff_density_max 1.669
_refine_diff_density_min -0.588
_refine_diff_density_rms 0.135
_refine_ls_extinction_method none
_refine_ls_goodness_of_fit_ref 1.031
_refine_ls_hydrogen_treatment constr
_refine_ls_matrix_type full
_refine_ls_number_parameters 379
_refine_ls_number_reflns 4805
_refine_ls_number_restraints 58
_refine_ls_restrained_S_all 1.046
_refine_ls_R_factor_all 0.0913
_refine_ls_R_factor_gt 0.0580
_refine_ls_shift/su_max 0.001
_refine_ls_shift/su_mean 0.000
_refine_ls_structure_factor_coef Fsqd
_refine_ls_weighting_details 'w=1/[\s^2^(Fo^2^)+(0.0864P)^2^+7.9634P] where P=(Fo^2^+2Fc^2^)/3'
_refine_ls_weighting_scheme calc
_refine_ls_wR_factor_gt 0.1464
_refine_ls_wR_factor_ref 0.1695
_reflns_Friedel_coverage 0.000
_reflns_number_gt 3256
_reflns_number_total 4805
_reflns_threshold_expression 'I > 2\s(I)'
_cod_data_source_file d4cc04356a2.cif
_cod_data_source_block 1
_cod_depositor_comments 'Adding full bibliography for 7133807--7133808.cif.'
_cod_database_code 7133807
_shelx_shelxl_version_number 2018/3
_shelx_space_group_comment
;
The symmetry employed for this shelxl refinement is uniquely defined
by the following loop, which should always be used as a source of
symmetry information in preference to the above space-group names.
They are only intended as comments.
;
_shelx_estimated_absorpt_t_max 0.336
_shelx_estimated_absorpt_t_min 0.303
_olex2_refinement_description
;
1. Fixed Uiso
 At 1.2 times of:
  All C(H) groups, All C(H,H) groups
 At 1.5 times of:
  All O(H,H) groups
2. Restrained distances
 N3-O12 = N3-O14
 1.25 with sigma of 0.02
 N3-O13
 1.24 with sigma of 0.02
 N3-O12 \\sim N3-O13 \\sim N3-O14
 with sigma of 0.02
 O12-O13 \\sim O13-O14 \\sim O14-O12
 with sigma of 0.04
3. Restrained planarity
 N3, O12, O13, O14
 with sigma of 0.1
4. Uiso/Uaniso restraints and constraints
N3 \\sim O12 \\sim O13 \\sim O14: within 2A with sigma of 0.04 and sigma for
terminal atoms of 0.08 within 2A
Uanis(O11) \\sim Ueq: with sigma of 0.001 and sigma for terminal atoms of 0.002
5. Rigid body (RIGU) restrains
 N3, O12, O13, O14
 with sigma for 1-2 distances of 0.004 and sigma for 1-3 distances of 0.004
6.a Riding coordinates:
 O9(H9A,H9B), O10(H10C,H10D), O11(H11C,H11D)
6.b Secondary CH2 refined with riding coordinates:
 C10(H10A,H10B), C11(H11A,H11B), C24(H24A,H24B), C25(H25A,H25B)
6.c Aromatic/amide H refined with riding coordinates:
 C3(H3), C4(H4), C6(H6), C7(H7), C13(H13), C14(H14), C16(H16), C17(H17),
 C19(H19), C20(H20), C22(H22), C23(H23)
;
_platon_squeeze_void_probe_radius 1.20
_olex2_submission_special_instructions 'No special instructions were received'
_oxdiff_exptl_absorpt_empirical_details
;
Empirical correction (ABSPACK) includes:
- Absorption correction using spherical harmonics
- Frame scaling
;
_oxdiff_exptl_absorpt_empirical_full_max 1.424
_oxdiff_exptl_absorpt_empirical_full_min 0.759

loop_
_space_group_symop_operation_xyz
'x, y, z'
'-x+1/2, -y, z+1/2'
'-x, y+1/2, -z+1/2'
'x+1/2, -y+1/2, -z'
'-x, -y, -z'
'x-1/2, y, -z-1/2'
'x, -y-1/2, z-1/2'
'-x-1/2, y-1/2, z'

loop_
_atom_site_label
_atom_site_type_symbol
_atom_site_fract_x
_atom_site_fract_y
_atom_site_fract_z
_atom_site_U_iso_or_equiv
_atom_site_adp_type
_atom_site_occupancy
_atom_site_site_symmetry_order
_atom_site_calc_flag
_atom_site_refinement_flags_posn
_atom_site_refinement_flags_adp
_atom_site_refinement_flags_occupancy
_atom_site_disorder_assembly
_atom_site_disorder_group
Eu1 Eu 0.54864(4) 0.46896(2) 0.40580(2) 0.02730(18) Uani 1 1 d . . . . .
O1 O 0.5575(5) 0.3765(3) 0.3327(3) 0.0460(16) Uani 1 1 d . . . . .
O2 O 0.6468(6) 0.4102(3) 0.2477(3) 0.0553(18) Uani 1 1 d . . . . .
O3 O 0.5116(5) 0.0364(3) 0.1954(3) 0.0429(15) Uani 1 1 d . . . . .
O4 O 0.5199(5) 0.0879(3) 0.0992(3) 0.0444(16) Uani 1 1 d . . . . .
O5 O 0.5933(5) 0.5210(3) 0.5079(3) 0.0387(14) Uani 1 1 d . . . . .
O6 O 0.6281(5) 0.5528(3) 0.6075(3) 0.0466(16) Uani 1 1 d . . . . .
O7 O 0.7225(5) 0.0632(3) 0.9013(3) 0.0427(15) Uani 1 1 d . . . . .
O8 O 0.6800(5) -0.0423(3) 0.8660(3) 0.0481(17) Uani 1 1 d . . . . .
O9 O 0.5570(5) 0.3664(3) 0.4769(3) 0.0522(19) Uani 1 1 d . . . . .
H9A H 0.507401 0.349794 0.500428 0.078 Uiso 1 1 d R U . . .
H9B H 0.599701 0.381094 0.506978 0.078 Uiso 1 1 d R U . . .
C1 C 0.5976(7) 0.3669(5) 0.2783(4) 0.037(2) Uani 1 1 d . . . . .
C2 C 0.5822(6) 0.2933(4) 0.2488(4) 0.0322(19) Uani 1 1 d . . . . .
C3 C 0.5677(6) 0.2345(4) 0.2878(4) 0.034(2) Uani 1 1 d . . . . .
H3 H 0.568638 0.239183 0.333119 0.041 Uiso 1 1 calc R U . . .
C4 C 0.5515(6) 0.1678(4) 0.2595(4) 0.0327(19) Uani 1 1 d . . . . .
H4 H 0.543096 0.128029 0.285996 0.039 Uiso 1 1 calc R U . . .
C5 C 0.5479(6) 0.1606(4) 0.1919(4) 0.0298(17) Uani 1 1 d . . . . .
C6 C 0.5638(6) 0.2207(4) 0.1528(4) 0.034(2) Uani 1 1 d . . . . .
H6 H 0.561276 0.216622 0.107452 0.041 Uiso 1 1 calc R U . . .
C7 C 0.5831(7) 0.2860(4) 0.1809(4) 0.037(2) Uani 1 1 d . . . . .
H7 H 0.596812 0.325093 0.154524 0.045 Uiso 1 1 calc R U . . .
C8 C 0.5260(7) 0.0913(4) 0.1608(4) 0.036(2) Uani 1 1 d . . . . .
C9 C 0.6540(6) 0.5322(4) 0.5537(4) 0.0312(18) Uani 1 1 d . . . . .
C10 C 0.7580(7) 0.5192(5) 0.5386(4) 0.045(2) Uani 1 1 d . . . . .
H10A H 0.762385 0.477484 0.510753 0.054 Uiso 1 1 calc R U . . .
H10B H 0.781545 0.559533 0.513591 0.054 Uiso 1 1 calc R U . . .
C11 C 0.8224(7) 0.5085(6) 0.5956(5) 0.051(2) Uani 1 1 d . . . . .
H11A H 0.813437 0.547879 0.625798 0.061 Uiso 1 1 calc R U . . .
H11B H 0.887881 0.510257 0.580351 0.061 Uiso 1 1 calc R U . . .
N1 N 0.8077(6) 0.4390(4) 0.6328(4) 0.050(2) Uani 1 1 d . . . . .
C13 C 0.7928(9) 0.3780(6) 0.6004(5) 0.062(3) Uani 1 1 d . . . . .
H13 H 0.781499 0.379326 0.555586 0.074 Uiso 1 1 calc R U . . .
C14 C 0.7939(9) 0.3124(6) 0.6325(5) 0.064(3) Uani 1 1 d . . . . .
H14 H 0.784847 0.270163 0.609439 0.076 Uiso 1 1 calc R U . . .
C15 C 0.8088(7) 0.3115(5) 0.6997(4) 0.043(2) Uani 1 1 d . . . . .
C16 C 0.8169(8) 0.3770(5) 0.7319(5) 0.051(3) Uani 1 1 d . . . . .
H16 H 0.821280 0.378324 0.777317 0.061 Uiso 1 1 calc R U . . .
C17 C 0.8185(8) 0.4380(6) 0.6975(5) 0.052(3) Uani 1 1 d . . . . .
H17 H 0.827349 0.480922 0.719498 0.062 Uiso 1 1 calc R U . . .
C18 C 0.8214(6) 0.2433(5) 0.7372(4) 0.040(2) Uani 1 1 d . . . . .
C19 C 0.8445(7) 0.1802(5) 0.7052(4) 0.044(2) Uani 1 1 d . . . . .
H19 H 0.845857 0.178412 0.659714 0.053 Uiso 1 1 calc R U . . .
C20 C 0.8652(7) 0.1207(5) 0.7412(4) 0.046(2) Uani 1 1 d . . . . .
H20 H 0.878230 0.078133 0.719675 0.056 Uiso 1 1 calc R U . . .
N2 N 0.8673(6) 0.1222(4) 0.8065(4) 0.0450(19) Uani 1 1 d . . . . .
C22 C 0.8403(8) 0.1812(5) 0.8388(5) 0.054(3) Uani 1 1 d . . . . .
H22 H 0.838002 0.181014 0.884271 0.064 Uiso 1 1 calc R U . . .
C23 C 0.8164(8) 0.2407(6) 0.8055(5) 0.053(3) Uani 1 1 d . . . . .
H23 H 0.796164 0.280814 0.828369 0.064 Uiso 1 1 calc R U . . .
C24 C 0.9045(8) 0.0589(6) 0.8438(5) 0.056(3) Uani 1 1 d . . . . .
H24A H 0.965960 0.045175 0.825956 0.067 Uiso 1 1 calc R U . . .
H24B H 0.914167 0.072456 0.889181 0.067 Uiso 1 1 calc R U . . .
C25 C 0.8381(8) -0.0039(6) 0.8411(5) 0.053(3) Uani 1 1 d . . . . .
H25A H 0.829518 -0.017159 0.795616 0.064 Uiso 1 1 calc R U . . .
H25B H 0.868601 -0.043714 0.863005 0.064 Uiso 1 1 calc R U . . .
C26 C 0.7421(8) 0.0069(5) 0.8708(4) 0.042(2) Uani 1 1 d . . . . .
O10 O 0.6789(12) 0.2495(7) 0.4812(9) 0.215(8) Uani 1 1 d . . . . .
H10C H 0.657923 0.284015 0.458417 0.323 Uiso 1 1 d R U . . .
H10D H 0.633573 0.219355 0.481357 0.323 Uiso 1 1 d R U . . .
O11 O 0.8482(15) 0.1920(11) 0.4655(10) 0.269(10) Uani 1 1 d . U . . .
H11C H 0.813457 0.207023 0.434249 0.404 Uiso 1 1 d R U . . .
H11D H 0.821187 0.201223 0.501749 0.404 Uiso 1 1 d R U . . .
N3 N 0.5073(10) 0.1223(11) 0.4854(7) 0.176(8) Uani 1 1 d D U . . .
O12 O 0.4343(13) 0.105(2) 0.5047(8) 0.351(14) Uani 1 1 d D U . . .
O13 O 0.5259(12) 0.1233(10) 0.4314(7) 0.189(7) Uani 1 1 d D U . . .
O14 O 0.5558(15) 0.1457(14) 0.5259(9) 0.264(11) Uani 1 1 d D U . . .

loop_
_atom_site_aniso_label
_atom_site_aniso_U_11
_atom_site_aniso_U_22
_atom_site_aniso_U_33
_atom_site_aniso_U_23
_atom_site_aniso_U_13
_atom_site_aniso_U_12
Eu1 0.0443(3) 0.0173(2) 0.0204(3) -0.00103(18) 0.0006(2) 0.0015(2)
O1 0.051(4) 0.038(3) 0.049(4) -0.020(3) 0.003(3) 0.002(3)
O2 0.083(5) 0.025(3) 0.058(4) -0.008(3) 0.004(4) -0.009(4)
O3 0.070(4) 0.023(3) 0.036(3) 0.004(3) 0.001(3) -0.004(3)
O4 0.077(5) 0.031(3) 0.025(3) -0.008(3) 0.006(3) -0.008(3)
O5 0.048(4) 0.034(3) 0.034(3) -0.002(2) -0.004(3) -0.001(3)
O6 0.060(4) 0.047(4) 0.033(3) -0.010(3) 0.000(3) -0.009(3)
O7 0.058(4) 0.033(3) 0.038(3) -0.001(3) 0.008(3) 0.001(3)
O8 0.055(4) 0.039(4) 0.050(4) -0.011(3) 0.008(3) -0.003(3)
O9 0.093(6) 0.027(3) 0.037(3) 0.003(3) 0.017(4) 0.007(3)
C1 0.043(5) 0.031(5) 0.038(5) -0.007(4) -0.005(5) 0.009(4)
C2 0.034(5) 0.021(4) 0.041(4) -0.005(4) 0.000(4) 0.000(3)
C3 0.043(5) 0.035(4) 0.025(4) -0.008(4) -0.008(4) -0.002(4)
C4 0.046(5) 0.021(4) 0.031(4) 0.003(3) -0.001(4) -0.001(4)
C5 0.033(4) 0.025(4) 0.031(4) -0.002(3) 0.002(4) 0.005(4)
C6 0.046(6) 0.028(4) 0.028(4) -0.005(3) -0.002(4) 0.002(4)
C7 0.051(6) 0.027(4) 0.034(4) 0.002(4) 0.008(4) 0.003(4)
C8 0.047(6) 0.026(4) 0.034(4) -0.005(4) 0.008(4) 0.000(4)
C9 0.033(5) 0.026(4) 0.034(4) -0.004(3) -0.004(4) -0.001(4)
C10 0.052(6) 0.051(6) 0.032(4) 0.002(4) 0.000(5) -0.005(5)
C11 0.039(5) 0.054(6) 0.060(6) -0.007(5) -0.003(5) -0.009(5)
N1 0.051(5) 0.042(4) 0.056(5) -0.007(4) -0.004(4) -0.003(4)
C13 0.079(8) 0.065(7) 0.041(5) -0.008(5) -0.006(6) -0.005(6)
C14 0.088(9) 0.041(6) 0.061(7) -0.024(5) -0.003(6) -0.006(6)
C15 0.038(5) 0.045(5) 0.047(5) -0.019(4) -0.008(4) 0.003(4)
C16 0.064(7) 0.044(5) 0.045(5) -0.005(4) -0.006(5) 0.007(5)
C17 0.052(6) 0.057(6) 0.046(5) -0.015(5) -0.014(5) 0.005(5)
C18 0.034(5) 0.044(5) 0.043(5) -0.008(4) -0.002(4) -0.003(4)
C19 0.054(6) 0.046(5) 0.034(4) -0.008(4) 0.005(4) -0.006(5)
C20 0.048(6) 0.054(6) 0.037(5) -0.013(4) 0.011(5) -0.004(5)
N2 0.044(5) 0.046(5) 0.045(4) -0.003(4) 0.001(4) -0.009(4)
C22 0.064(7) 0.049(6) 0.048(5) -0.014(5) 0.006(5) 0.004(5)
C23 0.064(7) 0.052(6) 0.043(5) -0.017(5) 0.010(5) -0.001(6)
C24 0.040(6) 0.079(8) 0.048(5) -0.002(6) 0.004(5) 0.006(6)
C25 0.062(7) 0.052(6) 0.046(5) 0.002(5) 0.009(5) 0.017(6)
C26 0.054(6) 0.047(5) 0.026(4) 0.005(4) 0.007(4) 0.008(5)
O10 0.24(2) 0.121(11) 0.28(2) 0.046(13) 0.030(17) 0.020(13)
O11 0.269(10) 0.268(10) 0.270(10) 0.002(2) 0.002(2) 0.002(2)
N3 0.092(11) 0.35(3) 0.080(8) 0.025(12) -0.020(8) -0.039(14)
O12 0.178(16) 0.75(4) 0.131(14) 0.08(2) -0.010(11) -0.17(2)
O13 0.233(18) 0.226(18) 0.108(8) 0.019(11) 0.041(10) 0.044(14)
O14 0.28(2) 0.35(3) 0.169(14) -0.041(17) -0.040(13) -0.128(19)

loop_
_atom_type_symbol
_atom_type_description
_atom_type_scat_dispersion_real
_atom_type_scat_dispersion_imag
_atom_type_scat_source
C C 0.0181 0.0091 'International Tables Vol C Tables 4.2.6.8 and 6.1.1.4'
H H 0.0000 0.0000 'International Tables Vol C Tables 4.2.6.8 and 6.1.1.4'
Eu Eu -8.9294 11.1857 'International Tables Vol C Tables 4.2.6.8 and 6.1.1.4'
N N 0.0311 0.0180 'International Tables Vol C Tables 4.2.6.8 and 6.1.1.4'
O O 0.0492 0.0322 'International Tables Vol C Tables 4.2.6.8 and 6.1.1.4'

loop_
_geom_angle_atom_site_label_1
_geom_angle_atom_site_label_2
_geom_angle_atom_site_label_3
_geom_angle
_geom_angle_site_symmetry_1
_geom_angle_site_symmetry_3
_geom_angle_publ_flag
O1 Eu1 O3 82.2(2) . 3_655 ?
O1 Eu1 O4 133.5(2) . 3_655 ?
O1 Eu1 O5 149.9(2) . . ?
O1 Eu1 O5 121.7(2) . 5_666 ?
O1 Eu1 O6 82.0(2) . 5_666 ?
O1 Eu1 O7 75.0(2) . 7_565 ?
O1 Eu1 O8 99.7(2) . 7_565 ?
O1 Eu1 O9 77.7(2) . . ?
O1 Eu1 H9B 91.3 . . ?
O1 Eu1 C8 108.4(2) . 3_655 ?
O1 Eu1 C9 103.2(2) . 5_666 ?
O1 Eu1 C26 84.5(2) . 7_565 ?
O3 Eu1 O5 104.7(2) 3_655 5_666 ?
O3 Eu1 H9B 172.1 3_655 . ?
O3 Eu1 C8 26.2(2) 3_655 3_655 ?
O3 Eu1 C9 85.0(2) 3_655 5_666 ?
O3 Eu1 C26 91.9(2) 3_655 7_565 ?
O4 Eu1 O3 52.02(17) 3_655 3_655 ?
O4 Eu1 O5 70.60(19) 3_655 5_666 ?
O4 Eu1 O6 75.9(2) 3_655 5_666 ?
O4 Eu1 O7 127.0(2) 3_655 7_565 ?
O4 Eu1 O8 76.5(2) 3_655 7_565 ?
O4 Eu1 H9B 133.4 3_655 . ?
O4 Eu1 C8 26.0(2) 3_655 3_655 ?
O4 Eu1 C9 68.8(2) 3_655 5_666 ?
O4 Eu1 C26 102.7(3) 3_655 7_565 ?
O5 Eu1 O3 126.12(18) . 3_655 ?
O5 Eu1 O4 76.4(2) . 3_655 ?
O5 Eu1 O5 65.7(2) . 5_666 ?
O5 Eu1 O6 114.7(2) . 5_666 ?
O5 Eu1 O7 82.9(2) . 7_565 ?
O5 Eu1 O8 82.1(2) . 7_565 ?
O5 Eu1 O9 77.7(2) . . ?
O5 Eu1 H9B 74.8 5_666 . ?
O5 Eu1 H9B 61.1 . . ?
O5 Eu1 C8 89.2(2) 5_666 3_655 ?
O5 Eu1 C8 100.6(2) . 3_655 ?
O5 Eu1 C9 90.6(2) . 5_666 ?
O5 Eu1 C9 25.7(2) 5_666 5_666 ?
O5 Eu1 C26 84.5(2) . 7_565 ?
O5 Eu1 C26 150.2(2) 5_666 7_565 ?
O6 Eu1 O3 70.7(2) 5_666 3_655 ?
O6 Eu1 O5 49.51(18) 5_666 5_666 ?
O6 Eu1 H9B 103.9 5_666 . ?
O6 Eu1 C8 73.7(2) 5_666 3_655 ?
O6 Eu1 C9 24.1(2) 5_666 5_666 ?
O6 Eu1 C26 159.2(2) 5_666 7_565 ?
O7 Eu1 O3 114.1(2) 7_565 3_655 ?
O7 Eu1 O5 139.91(18) 7_565 5_666 ?
O7 Eu1 O6 155.3(2) 7_565 5_666 ?
O7 Eu1 H9B 68.2 7_565 . ?
O7 Eu1 C8 122.0(2) 7_565 3_655 ?
O7 Eu1 C9 160.0(2) 7_565 5_666 ?
O7 Eu1 C26 26.3(2) 7_565 7_565 ?
O8 Eu1 O3 72.6(2) 7_565 3_655 ?
O8 Eu1 O5 138.1(2) 7_565 5_666 ?
O8 Eu1 O6 142.7(2) 7_565 5_666 ?
O8 Eu1 O7 52.5(2) 7_565 7_565 ?
O8 Eu1 H9B 113.2 7_565 . ?
O8 Eu1 C8 70.4(2) 7_565 3_655 ?
O8 Eu1 C9 145.3(2) 7_565 5_666 ?
O8 Eu1 C26 26.5(2) 7_565 7_565 ?
O9 Eu1 O3 153.3(2) . 3_655 ?
O9 Eu1 O4 140.9(2) . 3_655 ?
O9 Eu1 O5 72.2(2) . 5_666 ?
O9 Eu1 O6 89.1(2) . 5_666 ?
O9 Eu1 O7 77.5(2) . 7_565 ?
O9 Eu1 O8 127.9(2) . 7_565 ?
O9 Eu1 H9B 18.8 . . ?
O9 Eu1 C8 160.4(3) . 3_655 ?
O9 Eu1 C9 82.7(2) . 5_666 ?
O9 Eu1 C26 103.4(3) . 7_565 ?
C8 Eu1 H9B 159.3 3_655 . ?
C8 Eu1 C9 77.8(2) 3_655 5_666 ?
C9 Eu1 H9B 92.0 5_666 . ?
C26 Eu1 H9B 92.1 7_565 . ?
C26 Eu1 C8 95.8(3) 7_565 3_655 ?
C26 Eu1 C9 171.1(2) 7_565 5_666 ?
C1 O1 Eu1 135.1(6) . . ?
C8 O3 Eu1 90.1(5) . 3_645 ?
C8 O4 Eu1 96.5(5) . 3_645 ?
Eu1 O5 Eu1 114.3(2) . 5_666 ?
C9 O5 Eu1 151.5(6) . . ?
C9 O5 Eu1 90.0(5) . 5_666 ?
C9 O6 Eu1 98.2(5) . 5_666 ?
C26 O7 Eu1 91.6(6) . 7_566 ?
C26 O8 Eu1 94.7(6) . 7_566 ?
Eu1 O9 H9A 124.0 . . ?
Eu1 O9 H9B 101.5 . . ?
H9A O9 H9B 104.6 . . ?
O1 C1 C2 114.6(8) . . ?
O2 C1 O1 127.1(8) . . ?
O2 C1 C2 118.3(8) . . ?
C3 C2 C1 121.2(8) . . ?
C3 C2 C7 119.9(7) . . ?
C7 C2 C1 118.9(8) . . ?
C2 C3 H3 120.0 . . ?
C2 C3 C4 120.1(7) . . ?
C4 C3 H3 120.0 . . ?
C3 C4 H4 119.8 . . ?
C5 C4 C3 120.4(8) . . ?
C5 C4 H4 119.8 . . ?
C4 C5 C6 118.9(7) . . ?
C4 C5 C8 121.4(7) . . ?
C6 C5 C8 119.7(7) . . ?
C5 C6 H6 119.7 . . ?
C7 C6 C5 120.6(7) . . ?
C7 C6 H6 119.7 . . ?
C2 C7 H7 120.0 . . ?
C6 C7 C2 120.0(8) . . ?
C6 C7 H7 120.0 . . ?
O3 C8 Eu1 63.7(4) . 3_645 ?
O3 C8 C5 120.5(7) . . ?
O4 C8 Eu1 57.5(4) . 3_645 ?
O4 C8 O3 120.4(8) . . ?
O4 C8 C5 119.1(7) . . ?
C5 C8 Eu1 169.6(6) . 3_645 ?
O5 C9 Eu1 64.3(4) . 5_666 ?
O5 C9 C10 117.7(7) . . ?
O6 C9 Eu1 57.7(5) . 5_666 ?
O6 C9 O5 120.8(8) . . ?
O6 C9 C10 121.5(8) . . ?
C10 C9 Eu1 169.5(6) . 5_666 ?
C9 C10 H10A 108.2 . . ?
C9 C10 H10B 108.2 . . ?
H10A C10 H10B 107.3 . . ?
C11 C10 C9 116.5(8) . . ?
C11 C10 H10A 108.2 . . ?
C11 C10 H10B 108.2 . . ?
C10 C11 H11A 108.5 . . ?
C10 C11 H11B 108.5 . . ?
C10 C11 N1 115.1(8) . . ?
H11A C11 H11B 107.5 . . ?
N1 C11 H11A 108.5 . . ?
N1 C11 H11B 108.5 . . ?
C13 N1 C11 120.4(8) . . ?
C17 N1 C11 119.4(9) . . ?
C17 N1 C13 119.9(10) . . ?
N1 C13 H13 119.3 . . ?
N1 C13 C14 121.3(9) . . ?
C14 C13 H13 119.3 . . ?
C13 C14 H14 120.7 . . ?
C15 C14 C13 118.5(9) . . ?
C15 C14 H14 120.7 . . ?
C14 C15 C16 117.8(10) . . ?
C14 C15 C18 122.2(9) . . ?
C16 C15 C18 119.9(8) . . ?
C15 C16 H16 119.9 . . ?
C17 C16 C15 120.2(9) . . ?
C17 C16 H16 119.9 . . ?
N1 C17 C16 122.0(10) . . ?
N1 C17 H17 119.0 . . ?
C16 C17 H17 119.0 . . ?
C19 C18 C15 120.8(8) . . ?
C19 C18 C23 116.9(9) . . ?
C23 C18 C15 122.2(9) . . ?
C18 C19 H19 120.3 . . ?
C20 C19 C18 119.3(8) . . ?
C20 C19 H19 120.3 . . ?
C19 C20 H20 119.1 . . ?
N2 C20 C19 121.7(9) . . ?
N2 C20 H20 119.1 . . ?
C20 N2 C22 120.2(9) . . ?
C20 N2 C24 119.9(8) . . ?
C22 N2 C24 119.9(8) . . ?
N2 C22 H22 119.9 . . ?
N2 C22 C23 120.2(9) . . ?
C23 C22 H22 119.9 . . ?
C18 C23 H23 119.3 . . ?
C22 C23 C18 121.3(9) . . ?
C22 C23 H23 119.3 . . ?
N2 C24 H24A 109.1 . . ?
N2 C24 H24B 109.1 . . ?
H24A C24 H24B 107.8 . . ?
C25 C24 N2 112.6(8) . . ?
C25 C24 H24A 109.1 . . ?
C25 C24 H24B 109.1 . . ?
C24 C25 H25A 108.3 . . ?
C24 C25 H25B 108.3 . . ?
H25A C25 H25B 107.4 . . ?
C26 C25 C24 115.9(9) . . ?
C26 C25 H25A 108.3 . . ?
C26 C25 H25B 108.3 . . ?
O7 C26 Eu1 62.1(5) . 7_566 ?
O7 C26 O8 119.9(9) . . ?
O7 C26 C25 120.9(10) . . ?
O8 C26 Eu1 58.8(5) . 7_566 ?
O8 C26 C25 119.2(9) . . ?
C25 C26 Eu1 170.5(6) . 7_566 ?
H10C O10 H10D 104.5 . . ?
H11C O11 H11D 109.5 . . ?
O12 N3 O14 112.6(16) . . ?
O13 N3 O12 123.2(17) . . ?
O13 N3 O14 123.7(18) . . ?

loop_
_geom_bond_atom_site_label_1
_geom_bond_atom_site_label_2
_geom_bond_distance
_geom_bond_site_symmetry_2
_geom_bond_publ_flag
Eu1 O1 2.292(6) . ?
Eu1 O3 2.567(6) 3_655 ?
Eu1 O4 2.430(6) 3_655 ?
Eu1 O5 2.388(6) . ?
Eu1 O5 2.664(6) 5_666 ?
Eu1 O6 2.525(7) 5_666 ?
Eu1 O7 2.511(7) 7_565 ?
Eu1 O8 2.436(7) 7_565 ?
Eu1 O9 2.413(6) . ?
Eu1 H9B 2.7390 . ?
Eu1 C8 2.865(8) 3_655 ?
Eu1 C9 2.957(9) 5_666 ?
Eu1 C26 2.839(10) 7_565 ?
O1 C1 1.258(11) . ?
O2 C1 1.234(11) . ?
O3 C8 1.265(10) . ?
O4 C8 1.264(10) . ?
O5 C9 1.282(10) . ?
O6 C9 1.221(10) . ?
O7 C26 1.257(11) . ?
O8 C26 1.272(12) . ?
O9 H9A 0.9009 . ?
O9 H9B 0.9011 . ?
C1 C2 1.522(11) . ?
C2 C3 1.376(11) . ?
C2 C7 1.396(11) . ?
C3 H3 0.9300 . ?
C3 C4 1.397(11) . ?
C4 H4 0.9300 . ?
C4 C5 1.389(11) . ?
C5 C6 1.401(11) . ?
C5 C8 1.478(11) . ?
C6 H6 0.9300 . ?
C6 C7 1.378(11) . ?
C7 H7 0.9300 . ?
C9 C10 1.508(13) . ?
C10 H10A 0.9700 . ?
C10 H10B 0.9700 . ?
C10 C11 1.487(13) . ?
C11 H11A 0.9700 . ?
C11 H11B 0.9700 . ?
C11 N1 1.523(13) . ?
N1 C13 1.338(13) . ?
N1 C17 1.331(12) . ?
C13 H13 0.9300 . ?
C13 C14 1.394(15) . ?
C14 H14 0.9300 . ?
C14 C15 1.390(13) . ?
C15 C16 1.398(12) . ?
C15 C18 1.501(13) . ?
C16 H16 0.9300 . ?
C16 C17 1.344(14) . ?
C17 H17 0.9300 . ?
C18 C19 1.391(12) . ?
C18 C23 1.397(13) . ?
C19 H19 0.9300 . ?
C19 C20 1.367(13) . ?
C20 H20 0.9300 . ?
C20 N2 1.336(11) . ?
N2 C22 1.341(11) . ?
N2 C24 1.504(13) . ?
C22 H22 0.9300 . ?
C22 C23 1.350(14) . ?
C23 H23 0.9300 . ?
C24 H24A 0.9700 . ?
C24 H24B 0.9700 . ?
C24 C25 1.502(15) . ?
C25 H25A 0.9700 . ?
C25 H25B 0.9700 . ?
C25 C26 1.489(14) . ?
O10 H10C 0.8498 . ?
O10 H10D 0.8500 . ?
O11 H11C 0.8500 . ?
O11 H11D 0.8499 . ?
N3 O12 1.143(11) . ?
N3 O13 1.133(11) . ?
N3 O14 1.158(11) . ?

loop_
_geom_torsion_atom_site_label_1
_geom_torsion_atom_site_label_2
_geom_torsion_atom_site_label_3
_geom_torsion_atom_site_label_4
_geom_torsion
_geom_torsion_site_symmetry_1
_geom_torsion_site_symmetry_2
_geom_torsion_site_symmetry_3
_geom_torsion_site_symmetry_4
_geom_torsion_publ_flag
Eu1 O1 C1 O2 -0.6(15) . . . . ?
Eu1 O1 C1 C2 179.2(5) . . . . ?
Eu1 O3 C8 O4 -9.4(9) 3_645 . . . ?
Eu1 O3 C8 C5 169.1(8) 3_645 . . . ?
Eu1 O4 C8 O3 10.0(10) 3_645 . . . ?
Eu1 O4 C8 C5 -168.6(7) 3_645 . . . ?
Eu1 O5 C9 Eu1 -149.9(11) . . . 5_666 ?
Eu1 O5 C9 O6 -11.8(8) 5_666 . . . ?
Eu1 O5 C9 O6 -161.7(7) . . . . ?
Eu1 O5 C9 C10 168.4(7) 5_666 . . . ?
Eu1 O5 C9 C10 18.5(15) . . . . ?
Eu1 O6 C9 O5 12.6(8) 5_666 . . . ?
Eu1 O6 C9 C10 -167.6(7) 5_666 . . . ?
Eu1 O7 C26 O8 -11.6(8) 7_566 . . . ?
Eu1 O7 C26 C25 169.6(8) 7_566 . . . ?
Eu1 O8 C26 O7 12.0(8) 7_566 . . . ?
Eu1 O8 C26 C25 -169.2(7) 7_566 . . . ?
Eu1 C9 C10 C11 -62(3) 5_666 . . . ?
O1 C1 C2 C3 -29.1(12) . . . . ?
O1 C1 C2 C7 151.0(9) . . . . ?
O2 C1 C2 C3 150.8(9) . . . . ?
O2 C1 C2 C7 -29.2(13) . . . . ?
O5 C9 C10 C11 -160.0(8) . . . . ?
O6 C9 C10 C11 20.2(13) . . . . ?
C1 C2 C3 C4 178.5(8) . . . . ?
C1 C2 C7 C6 -176.2(8) . . . . ?
C2 C3 C4 C5 -1.4(13) . . . . ?
C3 C2 C7 C6 3.9(14) . . . . ?
C3 C4 C5 C6 2.0(14) . . . . ?
C3 C4 C5 C8 -176.8(8) . . . . ?
C4 C5 C6 C7 0.3(14) . . . . ?
C4 C5 C8 Eu1 109(3) . . . 3_645 ?
C4 C5 C8 O3 -1.2(14) . . . . ?
C4 C5 C8 O4 177.3(9) . . . . ?
C5 C6 C7 C2 -3.3(14) . . . . ?
C6 C5 C8 Eu1 -69(3) . . . 3_645 ?
C6 C5 C8 O3 179.9(8) . . . . ?
C6 C5 C8 O4 -1.6(13) . . . . ?
C7 C2 C3 C4 -1.6(13) . . . . ?
C8 C5 C6 C7 179.2(8) . . . . ?
C9 C10 C11 N1 69.4(11) . . . . ?
C10 C11 N1 C13 41.9(14) . . . . ?
C10 C11 N1 C17 -144.3(10) . . . . ?
C11 N1 C13 C14 170.0(10) . . . . ?
C11 N1 C17 C16 -172.5(10) . . . . ?
N1 C13 C14 C15 1.4(19) . . . . ?
C13 N1 C17 C16 1.4(17) . . . . ?
C13 C14 C15 C16 3.3(17) . . . . ?
C13 C14 C15 C18 -173.4(10) . . . . ?
C14 C15 C16 C17 -5.6(16) . . . . ?
C14 C15 C18 C19 17.7(15) . . . . ?
C14 C15 C18 C23 -166.3(11) . . . . ?
C15 C16 C17 N1 3.4(17) . . . . ?
C15 C18 C19 C20 173.2(9) . . . . ?
C15 C18 C23 C22 -171.1(10) . . . . ?
C16 C15 C18 C19 -158.9(10) . . . . ?
C16 C15 C18 C23 17.1(15) . . . . ?
C17 N1 C13 C14 -3.8(18) . . . . ?
C18 C15 C16 C17 171.1(9) . . . . ?
C18 C19 C20 N2 -2.5(16) . . . . ?
C19 C18 C23 C22 5.1(16) . . . . ?
C19 C20 N2 C22 6.1(16) . . . . ?
C19 C20 N2 C24 -170.9(9) . . . . ?
C20 N2 C22 C23 -4.0(16) . . . . ?
C20 N2 C24 C25 -71.1(12) . . . . ?
N2 C22 C23 C18 -1.7(17) . . . . ?
N2 C24 C25 C26 -62.6(11) . . . . ?
C22 N2 C24 C25 111.9(10) . . . . ?
C23 C18 C19 C20 -3.0(14) . . . . ?
C24 N2 C22 C23 173.0(10) . . . . ?
C24 C25 C26 O7 -6.2(13) . . . . ?
C24 C25 C26 O8 175.0(8) . . . . ?
